data_1565116
loop_
_publ_author_name
'Wu, Ni'
'Xiao, Hui'
'Lou, Yuheng'
'Han, Mingxi'
'Guo, Zhiyong'
'Zhan, Hongbing'

_publ_section_title
;
 Manipulating the Position of Triplet Chromophores To Achieve a Dynamic
 Photoactivated Ultralong Organic Phosphorescence Effect
;
_journal_issue 41
_journal_name_full 'The Journal of Physical Chemistry C'
_journal_page_first 22848
_journal_page_last 22855
_journal_paper_doi 10.1021/acs.jpcc.1c06860
_journal_volume 125
_journal_year 2021
_chemical_formula_moiety 'C30 H19 Cl N2'
_chemical_formula_sum 'C30 H19 Cl N2'
_chemical_formula_weight 442.92
_chemical_melting_point ?
_space_group_crystal_system monoclinic
_space_group_IT_number 14
_space_group_name_Hall '-P 2yn'
_space_group_name_H-M_alt 'P 1 21/n 1'
_atom_sites_solution_hydrogens geom
_audit_creation_method SHELXL-2014
_cell_angle_alpha 90
_cell_angle_beta 96.573(3)
_cell_angle_gamma 90
_cell_formula_units_Z 8
_cell_length_a 9.2405(8)
_cell_length_b 29.612(2)
_cell_length_c 16.2931(13)
_cell_measurement_reflns_used 7797
_cell_measurement_temperature 200(2)
_cell_measurement_theta_max 25.070
_cell_measurement_theta_min 2.132
_cell_volume 4429.0(6)
_computing_structure_refinement 'SHELXL-2014 (Sheldrick, 2014)'
_diffrn_ambient_temperature 200(2)
_diffrn_measured_fraction_theta_full 0.973
_diffrn_measured_fraction_theta_max 0.993
_diffrn_measurement_device_type 'SuperNova, Dual, Mo at zero, Atlas'
_diffrn_radiation_type MoK\a
_diffrn_radiation_wavelength 0.71073
_diffrn_reflns_av_R_equivalents 0.0532
_diffrn_reflns_av_unetI/netI 0.0884
_diffrn_reflns_Laue_measured_fraction_full 0.973
_diffrn_reflns_Laue_measured_fraction_max 0.993
_diffrn_reflns_limit_h_max 11
_diffrn_reflns_limit_h_min -8
_diffrn_reflns_limit_k_max 35
_diffrn_reflns_limit_k_min -32
_diffrn_reflns_limit_l_max 17
_diffrn_reflns_limit_l_min -19
_diffrn_reflns_number 20394
_diffrn_reflns_point_group_measured_fraction_full 0.973
_diffrn_reflns_point_group_measured_fraction_max 0.993
_diffrn_reflns_theta_full 25.242
_diffrn_reflns_theta_max 25.070
_diffrn_reflns_theta_min 2.323
_exptl_absorpt_coefficient_mu 0.194
_exptl_absorpt_correction_T_max 0.991
_exptl_absorpt_correction_T_min 0.972
_exptl_absorpt_correction_type multi-scan
_exptl_absorpt_process_details sadabs
_exptl_crystal_colour colorless
_exptl_crystal_density_diffrn 1.329
_exptl_crystal_description needle
_exptl_crystal_F_000 1840
_exptl_crystal_size_max 0.200
_exptl_crystal_size_mid 0.170
_exptl_crystal_size_min 0.160
_refine_diff_density_max 0.178
_refine_diff_density_min -0.267
_refine_diff_density_rms 0.048
_refine_ls_extinction_method none
_refine_ls_goodness_of_fit_ref 1.016
_refine_ls_hydrogen_treatment constr
_refine_ls_matrix_type full
_refine_ls_number_parameters 595
_refine_ls_number_reflns 7797
_refine_ls_number_restraints 0
_refine_ls_restrained_S_all 1.016
_refine_ls_R_factor_all 0.1280
_refine_ls_R_factor_gt 0.0585
_refine_ls_shift/su_max 0.001
_refine_ls_shift/su_mean 0.000
_refine_ls_structure_factor_coef Fsqd
_refine_ls_weighting_details 'w=1/[\s^2^(Fo^2^)+(0.0425P)^2^+1.1900P] where P=(Fo^2^+2Fc^2^)/3'
_refine_ls_weighting_scheme calc
_refine_ls_wR_factor_gt 0.1009
_refine_ls_wR_factor_ref 0.1218
_reflns_Friedel_coverage 0.000
_reflns_number_gt 4530
_reflns_number_total 7797
_reflns_threshold_expression 'I > 2\s(I)'
_cod_data_source_file jp1c06860_si_004.cif
_cod_data_source_block gzy20_0m_a
_cod_depositor_comments
;
The following automatic conversions were performed:

data item '_chemical_melting_point' value 'not measured' was changed
to '?' -- the value is undefined or not given.

Automatic conversion script
Id: cif_fix_values 7556 2019-12-06 15:28:31Z antanas 

2022-03-18
Z value and formula fixed to values more according to usual
chemical conventions.                 miguel
;
_cod_original_formula_sum 'C60 H38 Cl2 N4'
_cod_original_formula_weight 885.84
_cod_original_formula_moiety 'C60 H38 Cl2 N4'
_cod_original_formula_units_Z 4
_cod_original_cell_volume 4428.9(6)
_cod_original_sg_symbol_H-M 'P 21/n'
_cod_database_code 1565116
_shelx_space_group_comment
;
The symmetry employed for this shelxl refinement is uniquely defined
by the following loop, which should always be used as a source of
symmetry information in preference to the above space-group names.
They are only intended as comments.
;
_shelx_estimated_absorpt_t_min 0.962
_shelx_estimated_absorpt_t_max 0.970
_shelxl_version_number 2014-1

loop_
_space_group_symop_operation_xyz
'x, y, z'
'-x+1/2, y+1/2, -z+1/2'
'-x, -y, -z'
'x-1/2, -y-1/2, z-1/2'

loop_
_atom_site_label
_atom_site_type_symbol
_atom_site_fract_x
_atom_site_fract_y
_atom_site_fract_z
_atom_site_U_iso_or_equiv
_atom_site_adp_type
_atom_site_occupancy
_atom_site_site_symmetry_order
_atom_site_calc_flag
_atom_site_refinement_flags_posn
_atom_site_refinement_flags_adp
_atom_site_refinement_flags_occupancy
_atom_site_disorder_assembly
_atom_site_disorder_group
Cl1 Cl 0.73638(9) 0.74212(3) -0.03485(5) 0.0647(3) Uani 1 1 d . . . . .
N1 N 0.8281(2) 0.66685(7) 0.24881(13) 0.0387(6) Uani 1 1 d . . . . .
N2 N 0.4169(2) 0.61596(7) 0.05828(13) 0.0384(6) Uani 1 1 d . . . . .
C1 C 0.6937(3) 0.70295(9) 0.03811(17) 0.0397(7) Uani 1 1 d . . . . .
C2 C 0.7779(3) 0.70060(9) 0.11291(17) 0.0412(7) Uani 1 1 d . . . . .
H2 H 0.8579 0.7195 0.1246 0.049 Uiso 1 1 calc R U . . .
C3 C 0.7415(3) 0.66946(9) 0.17093(16) 0.0360(7) Uani 1 1 d . . . . .
C4 C 0.6220(3) 0.64181(9) 0.15336(16) 0.0363(7) Uani 1 1 d . . . . .
H4 H 0.5968 0.6214 0.1927 0.044 Uiso 1 1 calc R U . . .
C5 C 0.5393(3) 0.64446(9) 0.07667(16) 0.0338(7) Uani 1 1 d . . . . .
C6 C 0.5764(3) 0.67486(9) 0.01821(16) 0.0387(7) Uani 1 1 d . . . . .
H6 H 0.5230 0.6763 -0.0337 0.046 Uiso 1 1 calc R U . . .
C7 C 0.7830(3) 0.67951(9) 0.32480(17) 0.0365(7) Uani 1 1 d . . . . .
C8 C 0.6467(3) 0.69190(9) 0.34334(19) 0.0472(8) Uani 1 1 d . . . . .
H8 H 0.5676 0.6932 0.3026 0.057 Uiso 1 1 calc R U . . .
C9 C 0.6318(4) 0.70223(10) 0.4243(2) 0.0533(9) Uani 1 1 d . . . . .
H9 H 0.5406 0.7103 0.4385 0.064 Uiso 1 1 calc R U . . .
C10 C 0.7493(4) 0.70090(10) 0.4850(2) 0.0567(9) Uani 1 1 d . . . . .
H10 H 0.7366 0.7085 0.5391 0.068 Uiso 1 1 calc R U . . .
C11 C 0.8846(4) 0.68836(10) 0.46592(18) 0.0475(8) Uani 1 1 d . . . . .
H11 H 0.9632 0.6873 0.5070 0.057 Uiso 1 1 calc R U . . .
C12 C 0.9035(3) 0.67728(9) 0.38503(16) 0.0358(7) Uani 1 1 d . . . . .
C13 C 1.0257(3) 0.66210(8) 0.34487(16) 0.0324(7) Uani 1 1 d . . . . .
C14 C 1.1701(3) 0.65187(9) 0.37226(18) 0.0415(8) Uani 1 1 d . . . . .
H14 H 1.2057 0.6556 0.4276 0.050 Uiso 1 1 calc R U . . .
C15 C 1.2596(3) 0.63622(9) 0.31685(19) 0.0463(8) Uani 1 1 d . . . . .
H15 H 1.3563 0.6295 0.3350 0.056 Uiso 1 1 calc R U . . .
C16 C 1.2080(3) 0.63031(9) 0.23439(18) 0.0460(8) Uani 1 1 d . . . . .
H16 H 1.2707 0.6197 0.1980 0.055 Uiso 1 1 calc R U . . .
C17 C 1.0653(3) 0.63984(9) 0.20534(17) 0.0425(8) Uani 1 1 d . . . . .
H17 H 1.0304 0.6356 0.1501 0.051 Uiso 1 1 calc R U . . .
C18 C 0.9759(3) 0.65598(8) 0.26126(16) 0.0335(7) Uani 1 1 d . . . . .
C19 C 0.4146(3) 0.56948(9) 0.07282(15) 0.0360(7) Uani 1 1 d . . . . .
C20 C 0.5270(3) 0.54046(10) 0.10070(16) 0.0434(8) Uani 1 1 d . . . . .
H20 H 0.6209 0.5512 0.1154 0.052 Uiso 1 1 calc R U . . .
C21 C 0.4955(4) 0.49542(10) 0.10599(18) 0.0502(8) Uani 1 1 d . . . . .
H21 H 0.5697 0.4753 0.1238 0.060 Uiso 1 1 calc R U . . .
C22 C 0.3544(4) 0.47922(10) 0.08518(19) 0.0546(9) Uani 1 1 d . . . . .
H22 H 0.3352 0.4486 0.0909 0.065 Uiso 1 1 calc R U . . .
C23 C 0.2437(3) 0.50781(10) 0.05644(18) 0.0500(8) Uani 1 1 d . . . . .
H23 H 0.1502 0.4967 0.0418 0.060 Uiso 1 1 calc R U . . .
C24 C 0.2726(3) 0.55343(9) 0.04933(16) 0.0386(7) Uani 1 1 d . . . . .
C25 C 0.1857(3) 0.59146(9) 0.01912(16) 0.0401(7) Uani 1 1 d . . . . .
C26 C 0.0402(3) 0.59693(11) -0.01175(18) 0.0504(8) Uani 1 1 d . . . . .
H26 H -0.0219 0.5721 -0.0164 0.060 Uiso 1 1 calc R U . . .
C27 C -0.0114(3) 0.63883(12) -0.03526(19) 0.0562(9) Uani 1 1 d . . . . .
H27 H -0.1084 0.6424 -0.0568 0.067 Uiso 1 1 calc R U . . .
C28 C 0.0802(3) 0.67593(11) -0.02702(19) 0.0540(9) Uani 1 1 d . . . . .
H28 H 0.0430 0.7042 -0.0426 0.065 Uiso 1 1 calc R U . . .
C29 C 0.2249(3) 0.67219(10) 0.00355(17) 0.0442(8) Uani 1 1 d . . . . .
H29 H 0.2854 0.6974 0.0094 0.053 Uiso 1 1 calc R U . . .
C30 C 0.2767(3) 0.62947(9) 0.02519(16) 0.0377(7) Uani 1 1 d . . . . .
Cl2 Cl -0.09850(9) 0.49491(3) 0.17058(5) 0.0741(3) Uani 1 1 d . . . . .
N3 N 0.3346(2) 0.52284(7) 0.38997(13) 0.0372(6) Uani 1 1 d . . . . .
N4 N 0.2806(3) 0.37463(7) 0.26287(14) 0.0410(6) Uani 1 1 d . . . . .
C31 C 0.0555(3) 0.47718(10) 0.23366(17) 0.0423(8) Uani 1 1 d . . . . .
C32 C 0.1306(3) 0.50742(9) 0.28693(17) 0.0414(7) Uani 1 1 d . . . . .
H32 H 0.0976 0.5369 0.2914 0.050 Uiso 1 1 calc R U . . .
C33 C 0.2565(3) 0.49285(9) 0.33364(16) 0.0339(7) Uani 1 1 d . . . . .
C34 C 0.3068(3) 0.44930(9) 0.32533(16) 0.0360(7) Uani 1 1 d . . . . .
H34 H 0.3922 0.4399 0.3564 0.043 Uiso 1 1 calc R U . . .
C35 C 0.2309(3) 0.41984(9) 0.27114(16) 0.0350(7) Uani 1 1 d . . . . .
C36 C 0.1031(3) 0.43345(10) 0.22476(17) 0.0421(7) Uani 1 1 d . . . . .
H36 H 0.0507 0.4136 0.1885 0.051 Uiso 1 1 calc R U . . .
C37 C 0.2801(3) 0.54578(9) 0.45456(16) 0.0359(7) Uani 1 1 d . . . . .
C38 C 0.1426(3) 0.54406(10) 0.48019(18) 0.0475(8) Uani 1 1 d . . . . .
H38 H 0.0701 0.5257 0.4535 0.057 Uiso 1 1 calc R U . . .
C39 C 0.1168(4) 0.57036(12) 0.5465(2) 0.0625(10) Uani 1 1 d . . . . .
H39 H 0.0256 0.5696 0.5654 0.075 Uiso 1 1 calc R U . . .
C40 C 0.2244(4) 0.59804(12) 0.5857(2) 0.0659(11) Uani 1 1 d . . . . .
H40 H 0.2037 0.6159 0.6298 0.079 Uiso 1 1 calc R U . . .
C41 C 0.3609(4) 0.59957(10) 0.56029(18) 0.0530(9) Uani 1 1 d . . . . .
H41 H 0.4324 0.6183 0.5869 0.064 Uiso 1 1 calc R U . . .
C42 C 0.3909(3) 0.57282(9) 0.49428(17) 0.0377(7) Uani 1 1 d . . . . .
C43 C 0.5190(3) 0.56575(9) 0.45345(17) 0.0361(7) Uani 1 1 d . . . . .
C44 C 0.6593(4) 0.58359(10) 0.4633(2) 0.0495(8) Uani 1 1 d . . . . .
H44 H 0.6869 0.6042 0.5052 0.059 Uiso 1 1 calc R U . . .
C45 C 0.7559(4) 0.57047(11) 0.4107(2) 0.0591(9) Uani 1 1 d . . . . .
H45 H 0.8500 0.5821 0.4173 0.071 Uiso 1 1 calc R U . . .
C46 C 0.7163(4) 0.54021(12) 0.3476(2) 0.0640(10) Uani 1 1 d . . . . .
H46 H 0.7842 0.5320 0.3124 0.077 Uiso 1 1 calc R U . . .
C47 C 0.5782(4) 0.52192(10) 0.33580(19) 0.0525(8) Uani 1 1 d . . . . .
H47 H 0.5517 0.5016 0.2931 0.063 Uiso 1 1 calc R U . . .
C48 C 0.4810(3) 0.53480(9) 0.38954(17) 0.0379(7) Uani 1 1 d . . . . .
C49 C 0.4163(3) 0.36155(9) 0.24043(16) 0.0382(7) Uani 1 1 d . . . . .
C50 C 0.5293(3) 0.38783(11) 0.21835(17) 0.0476(8) Uani 1 1 d . . . . .
H50 H 0.5239 0.4192 0.2183 0.057 Uiso 1 1 calc R U . . .
C51 C 0.6507(4) 0.36563(12) 0.19628(19) 0.0576(9) Uani 1 1 d . . . . .
H51 H 0.7280 0.3825 0.1807 0.069 Uiso 1 1 calc R U . . .
C52 C 0.6601(4) 0.31884(14) 0.1968(2) 0.0649(10) Uani 1 1 d . . . . .
H52 H 0.7435 0.3049 0.1821 0.078 Uiso 1 1 calc R U . . .
C53 C 0.5478(4) 0.29319(12) 0.21883(19) 0.0603(10) Uani 1 1 d . . . . .
H53 H 0.5540 0.2618 0.2185 0.072 Uiso 1 1 calc R U . . .
C54 C 0.4240(4) 0.31435(9) 0.24168(17) 0.0423(8) Uani 1 1 d . . . . .
C55 C 0.2887(4) 0.29799(9) 0.26638(17) 0.0446(8) Uani 1 1 d . . . . .
C56 C 0.2357(5) 0.25533(11) 0.2818(2) 0.0629(10) Uani 1 1 d . . . . .
H56 H 0.2908 0.2297 0.2743 0.075 Uiso 1 1 calc R U . . .
C57 C 0.1007(5) 0.25165(13) 0.3083(2) 0.0725(12) Uani 1 1 d . . . . .
H57 H 0.0655 0.2232 0.3197 0.087 Uiso 1 1 calc R U . . .
C58 C 0.0156(4) 0.28910(14) 0.3184(2) 0.0668(10) Uani 1 1 d . . . . .
H58 H -0.0765 0.2854 0.3353 0.080 Uiso 1 1 calc R U . . .
C59 C 0.0653(4) 0.33205(11) 0.30387(19) 0.0551(9) Uani 1 1 d . . . . .
H59 H 0.0086 0.3574 0.3108 0.066 Uiso 1 1 calc R U . . .
C60 C 0.2018(3) 0.33586(10) 0.27870(17) 0.0412(7) Uani 1 1 d . . . . .

loop_
_atom_site_aniso_label
_atom_site_aniso_U_11
_atom_site_aniso_U_22
_atom_site_aniso_U_33
_atom_site_aniso_U_23
_atom_site_aniso_U_13
_atom_site_aniso_U_12
Cl1 0.0486(5) 0.0741(6) 0.0701(6) 0.0374(5) 0.0007(4) -0.0069(4)
N1 0.0350(15) 0.0490(15) 0.0301(14) -0.0018(12) -0.0043(11) 0.0011(12)
N2 0.0358(15) 0.0394(15) 0.0380(14) 0.0008(11) -0.0040(11) -0.0049(12)
C1 0.0337(17) 0.0432(18) 0.0420(18) 0.0118(14) 0.0037(14) -0.0007(14)
C2 0.0315(17) 0.0459(18) 0.0452(18) 0.0017(15) 0.0000(15) -0.0054(14)
C3 0.0333(17) 0.0399(17) 0.0337(16) -0.0003(14) -0.0011(14) 0.0024(14)
C4 0.0374(18) 0.0363(16) 0.0354(17) 0.0018(13) 0.0048(14) -0.0029(14)
C5 0.0305(17) 0.0380(16) 0.0319(16) -0.0037(14) -0.0014(14) -0.0008(13)
C6 0.0327(18) 0.0503(19) 0.0315(16) 0.0034(15) -0.0031(14) 0.0023(15)
C7 0.0377(19) 0.0346(16) 0.0359(17) -0.0019(13) -0.0009(15) -0.0020(14)
C8 0.040(2) 0.051(2) 0.048(2) -0.0016(16) -0.0016(16) 0.0036(15)
C9 0.054(2) 0.052(2) 0.055(2) -0.0054(17) 0.0139(18) 0.0061(17)
C10 0.067(3) 0.061(2) 0.043(2) -0.0117(17) 0.0115(19) -0.0005(19)
C11 0.054(2) 0.0497(19) 0.0373(19) -0.0030(15) -0.0010(16) -0.0038(16)
C12 0.0397(18) 0.0336(16) 0.0329(17) -0.0006(13) -0.0008(14) -0.0058(13)
C13 0.0347(18) 0.0295(15) 0.0318(16) 0.0003(13) -0.0022(14) -0.0023(13)
C14 0.043(2) 0.0428(18) 0.0358(17) 0.0047(14) -0.0067(15) -0.0046(15)
C15 0.0371(19) 0.0469(19) 0.053(2) 0.0095(16) -0.0018(17) 0.0047(15)
C16 0.046(2) 0.0498(19) 0.044(2) 0.0010(15) 0.0118(16) 0.0044(16)
C17 0.045(2) 0.0494(19) 0.0322(17) -0.0044(15) 0.0010(15) 0.0028(15)
C18 0.0324(18) 0.0335(16) 0.0333(17) 0.0005(13) -0.0023(14) -0.0024(13)
C19 0.0415(19) 0.0401(18) 0.0261(15) -0.0018(14) 0.0030(13) -0.0029(15)
C20 0.0418(19) 0.0462(19) 0.0408(17) 0.0042(15) -0.0015(15) 0.0010(15)
C21 0.058(2) 0.044(2) 0.048(2) 0.0053(16) 0.0044(17) 0.0052(17)
C22 0.070(3) 0.0406(19) 0.053(2) 0.0003(16) 0.0085(18) -0.0078(18)
C23 0.047(2) 0.049(2) 0.054(2) -0.0032(16) 0.0038(16) -0.0080(17)
C24 0.0411(19) 0.0395(18) 0.0355(17) -0.0051(14) 0.0052(14) -0.0048(15)
C25 0.0383(18) 0.0460(18) 0.0350(17) -0.0127(15) 0.0000(14) -0.0036(15)
C26 0.042(2) 0.055(2) 0.053(2) -0.0170(17) -0.0023(16) -0.0081(16)
C27 0.039(2) 0.068(2) 0.058(2) -0.0173(19) -0.0077(16) 0.0064(18)
C28 0.046(2) 0.053(2) 0.060(2) -0.0016(17) -0.0012(17) 0.0077(17)
C29 0.0391(19) 0.0438(19) 0.0483(19) -0.0011(15) -0.0016(15) -0.0013(15)
C30 0.0359(18) 0.0446(18) 0.0310(16) -0.0038(14) -0.0028(13) -0.0006(15)
Cl2 0.0548(6) 0.0943(7) 0.0665(6) -0.0189(5) -0.0212(5) 0.0327(5)
N3 0.0339(15) 0.0359(13) 0.0418(14) -0.0115(12) 0.0037(12) -0.0008(11)
N4 0.0397(16) 0.0309(14) 0.0532(16) -0.0040(12) 0.0094(12) 0.0009(12)
C31 0.0360(18) 0.0519(19) 0.0370(17) -0.0042(15) -0.0050(14) 0.0127(15)
C32 0.0424(19) 0.0379(17) 0.0438(18) -0.0055(15) 0.0048(15) 0.0087(14)
C33 0.0355(17) 0.0332(16) 0.0327(16) -0.0040(13) 0.0030(13) -0.0001(13)
C34 0.0333(17) 0.0354(17) 0.0384(16) -0.0017(14) -0.0003(13) 0.0048(13)
C35 0.0372(18) 0.0330(16) 0.0354(16) -0.0050(14) 0.0064(14) 0.0021(14)
C36 0.0384(18) 0.0460(19) 0.0415(17) -0.0109(15) 0.0026(14) 0.0002(15)
C37 0.0352(19) 0.0367(17) 0.0358(17) -0.0006(14) 0.0035(14) 0.0110(14)
C38 0.044(2) 0.053(2) 0.0455(19) -0.0031(16) 0.0057(16) 0.0051(16)
C39 0.054(2) 0.084(3) 0.051(2) -0.010(2) 0.0095(18) 0.016(2)
C40 0.067(3) 0.085(3) 0.044(2) -0.0258(19) -0.003(2) 0.029(2)
C41 0.052(2) 0.055(2) 0.047(2) -0.0144(17) -0.0140(17) 0.0165(17)
C42 0.0423(19) 0.0311(16) 0.0374(17) -0.0022(14) -0.0056(15) 0.0089(14)
C43 0.0359(18) 0.0312(16) 0.0395(17) -0.0017(14) -0.0032(14) 0.0039(14)
C44 0.046(2) 0.0386(18) 0.061(2) -0.0021(16) -0.0091(18) 0.0029(16)
C45 0.038(2) 0.054(2) 0.084(3) 0.004(2) 0.003(2) -0.0073(17)
C46 0.048(2) 0.070(2) 0.078(3) -0.006(2) 0.0246(19) -0.0016(19)
C47 0.049(2) 0.057(2) 0.053(2) -0.0136(17) 0.0143(17) -0.0038(17)
C48 0.0380(19) 0.0341(16) 0.0413(18) -0.0010(14) 0.0033(15) 0.0018(14)
C49 0.0418(19) 0.0394(18) 0.0327(16) -0.0032(14) 0.0021(14) 0.0052(15)
C50 0.051(2) 0.0463(19) 0.0459(19) 0.0013(16) 0.0079(16) 0.0052(17)
C51 0.047(2) 0.078(3) 0.049(2) -0.0007(19) 0.0084(16) 0.0019(19)
C52 0.060(3) 0.088(3) 0.046(2) -0.007(2) 0.0038(18) 0.030(2)
C53 0.079(3) 0.053(2) 0.048(2) -0.0042(17) -0.0002(19) 0.026(2)
C54 0.054(2) 0.0385(18) 0.0330(17) -0.0048(14) 0.0006(15) 0.0103(16)
C55 0.062(2) 0.0324(18) 0.0385(18) -0.0073(14) 0.0007(16) -0.0018(16)
C56 0.093(3) 0.037(2) 0.056(2) -0.0055(17) -0.004(2) -0.008(2)
C57 0.102(3) 0.054(2) 0.057(2) 0.003(2) -0.009(2) -0.035(2)
C58 0.066(3) 0.080(3) 0.052(2) 0.003(2) -0.0009(19) -0.033(2)
C59 0.055(2) 0.059(2) 0.053(2) -0.0020(17) 0.0093(17) -0.0113(18)
C60 0.049(2) 0.0405(18) 0.0343(17) -0.0053(14) 0.0031(15) -0.0078(16)

loop_
_atom_type_symbol
_atom_type_description
_atom_type_scat_dispersion_real
_atom_type_scat_dispersion_imag
_atom_type_scat_source
C C 0.0033 0.0016 'International Tables Vol C Tables 4.2.6.8 and 6.1.1.4'
H H 0.0000 0.0000 'International Tables Vol C Tables 4.2.6.8 and 6.1.1.4'
Cl Cl 0.1484 0.1585 'International Tables Vol C Tables 4.2.6.8 and 6.1.1.4'
N N 0.0061 0.0033 'International Tables Vol C Tables 4.2.6.8 and 6.1.1.4'

loop_
_geom_angle_atom_site_label_1
_geom_angle_atom_site_label_2
_geom_angle_atom_site_label_3
_geom_angle
_geom_angle_site_symmetry_1
_geom_angle_site_symmetry_3
_geom_angle_publ_flag
C18 N1 C7 108.5(2) . . ?
C18 N1 C3 125.7(2) . . ?
C7 N1 C3 125.5(2) . . ?
C19 N2 C30 108.3(2) . . ?
C19 N2 C5 125.3(2) . . ?
C30 N2 C5 126.3(2) . . ?
C2 C1 C6 122.1(3) . . ?
C2 C1 Cl1 119.5(2) . . ?
C6 C1 Cl1 118.5(2) . . ?
C1 C2 C3 118.8(3) . . ?
C1 C2 H2 120.6 . . ?
C3 C2 H2 120.6 . . ?
C4 C3 C2 120.2(2) . . ?
C4 C3 N1 120.6(2) . . ?
C2 C3 N1 119.2(2) . . ?
C3 C4 C5 119.9(3) . . ?
C3 C4 H4 120.1 . . ?
C5 C4 H4 120.1 . . ?
C6 C5 C4 120.1(2) . . ?
C6 C5 N2 119.9(2) . . ?
C4 C5 N2 120.0(2) . . ?
C1 C6 C5 118.9(2) . . ?
C1 C6 H6 120.6 . . ?
C5 C6 H6 120.6 . . ?
C8 C7 C12 122.2(3) . . ?
C8 C7 N1 129.5(2) . . ?
C12 C7 N1 108.3(2) . . ?
C9 C8 C7 117.6(3) . . ?
C9 C8 H8 121.2 . . ?
C7 C8 H8 121.2 . . ?
C8 C9 C10 121.5(3) . . ?
C8 C9 H9 119.2 . . ?
C10 C9 H9 119.2 . . ?
C11 C10 C9 120.4(3) . . ?
C11 C10 H10 119.8 . . ?
C9 C10 H10 119.8 . . ?
C10 C11 C12 119.7(3) . . ?
C10 C11 H11 120.2 . . ?
C12 C11 H11 120.2 . . ?
C11 C12 C7 118.6(3) . . ?
C11 C12 C13 134.0(3) . . ?
C7 C12 C13 107.4(2) . . ?
C14 C13 C18 118.7(3) . . ?
C14 C13 C12 134.1(3) . . ?
C18 C13 C12 107.2(2) . . ?
C15 C14 C13 119.4(3) . . ?
C15 C14 H14 120.3 . . ?
C13 C14 H14 120.3 . . ?
C14 C15 C16 121.0(3) . . ?
C14 C15 H15 119.5 . . ?
C16 C15 H15 119.5 . . ?
C17 C16 C15 121.1(3) . . ?
C17 C16 H16 119.4 . . ?
C15 C16 H16 119.4 . . ?
C16 C17 C18 117.7(3) . . ?
C16 C17 H17 121.2 . . ?
C18 C17 H17 121.2 . . ?
C17 C18 N1 129.2(2) . . ?
C17 C18 C13 122.1(3) . . ?
N1 C18 C13 108.6(2) . . ?
C20 C19 N2 129.9(3) . . ?
C20 C19 C24 121.4(3) . . ?
N2 C19 C24 108.6(2) . . ?
C21 C20 C19 117.9(3) . . ?
C21 C20 H20 121.0 . . ?
C19 C20 H20 121.0 . . ?
C20 C21 C22 121.2(3) . . ?
C20 C21 H21 119.4 . . ?
C22 C21 H21 119.4 . . ?
C23 C22 C21 120.8(3) . . ?
C23 C22 H22 119.6 . . ?
C21 C22 H22 119.6 . . ?
C22 C23 C24 119.3(3) . . ?
C22 C23 H23 120.4 . . ?
C24 C23 H23 120.4 . . ?
C23 C24 C19 119.3(3) . . ?
C23 C24 C25 133.5(3) . . ?
C19 C24 C25 107.2(2) . . ?
C26 C25 C30 118.6(3) . . ?
C26 C25 C24 134.0(3) . . ?
C30 C25 C24 107.4(2) . . ?
C27 C26 C25 119.9(3) . . ?
C27 C26 H26 120.0 . . ?
C25 C26 H26 120.0 . . ?
C26 C27 C28 120.2(3) . . ?
C26 C27 H27 119.9 . . ?
C28 C27 H27 119.9 . . ?
C29 C28 C27 122.0(3) . . ?
C29 C28 H28 119.0 . . ?
C27 C28 H28 119.0 . . ?
C28 C29 C30 117.3(3) . . ?
C28 C29 H29 121.3 . . ?
C30 C29 H29 121.3 . . ?
C29 C30 C25 122.0(3) . . ?
C29 C30 N2 129.5(3) . . ?
C25 C30 N2 108.5(2) . . ?
C37 N3 C48 108.3(2) . . ?
C37 N3 C33 126.4(2) . . ?
C48 N3 C33 125.3(2) . . ?
C60 N4 C49 108.8(2) . . ?
C60 N4 C35 124.9(2) . . ?
C49 N4 C35 126.3(2) . . ?
C32 C31 C36 122.2(2) . . ?
C32 C31 Cl2 119.7(2) . . ?
C36 C31 Cl2 118.0(2) . . ?
C31 C32 C33 118.3(3) . . ?
C31 C32 H32 120.8 . . ?
C33 C32 H32 120.8 . . ?
C34 C33 C32 120.5(2) . . ?
C34 C33 N3 119.8(2) . . ?
C32 C33 N3 119.7(2) . . ?
C35 C34 C33 120.1(2) . . ?
C35 C34 H34 120.0 . . ?
C33 C34 H34 120.0 . . ?
C34 C35 C36 120.4(2) . . ?
C34 C35 N4 120.6(2) . . ?
C36 C35 N4 119.0(2) . . ?
C31 C36 C35 118.5(3) . . ?
C31 C36 H36 120.8 . . ?
C35 C36 H36 120.8 . . ?
C38 C37 N3 129.3(3) . . ?
C38 C37 C42 122.1(3) . . ?
N3 C37 C42 108.6(2) . . ?
C39 C38 C37 117.6(3) . . ?
C39 C38 H38 121.2 . . ?
C37 C38 H38 121.2 . . ?
C38 C39 C40 121.2(3) . . ?
C38 C39 H39 119.4 . . ?
C40 C39 H39 119.4 . . ?
C41 C40 C39 121.1(3) . . ?
C41 C40 H40 119.5 . . ?
C39 C40 H40 119.5 . . ?
C40 C41 C42 119.1(3) . . ?
C40 C41 H41 120.5 . . ?
C42 C41 H41 120.5 . . ?
C41 C42 C37 119.0(3) . . ?
C41 C42 C43 133.6(3) . . ?
C37 C42 C43 107.5(2) . . ?
C44 C43 C48 119.0(3) . . ?
C44 C43 C42 134.2(3) . . ?
C48 C43 C42 106.8(2) . . ?
C45 C44 C43 119.2(3) . . ?
C45 C44 H44 120.4 . . ?
C43 C44 H44 120.4 . . ?
C44 C45 C46 121.1(3) . . ?
C44 C45 H45 119.5 . . ?
C46 C45 H45 119.5 . . ?
C47 C46 C45 121.4(3) . . ?
C47 C46 H46 119.3 . . ?
C45 C46 H46 119.3 . . ?
C48 C47 C46 117.5(3) . . ?
C48 C47 H47 121.2 . . ?
C46 C47 H47 121.2 . . ?
C47 C48 N3 129.4(3) . . ?
C47 C48 C43 121.8(3) . . ?
N3 C48 C43 108.8(2) . . ?
C50 C49 C54 121.8(3) . . ?
C50 C49 N4 129.6(3) . . ?
C54 C49 N4 108.6(3) . . ?
C49 C50 C51 117.4(3) . . ?
C49 C50 H50 121.3 . . ?
C51 C50 H50 121.3 . . ?
C50 C51 C52 121.7(3) . . ?
C50 C51 H51 119.2 . . ?
C52 C51 H51 119.2 . . ?
C53 C52 C51 120.5(3) . . ?
C53 C52 H52 119.8 . . ?
C51 C52 H52 119.8 . . ?
C52 C53 C54 119.5(3) . . ?
C52 C53 H53 120.3 . . ?
C54 C53 H53 120.3 . . ?
C53 C54 C49 119.2(3) . . ?
C53 C54 C55 133.6(3) . . ?
C49 C54 C55 107.2(3) . . ?
C56 C55 C60 118.7(3) . . ?
C56 C55 C54 133.8(3) . . ?
C60 C55 C54 107.4(3) . . ?
C57 C56 C55 118.8(3) . . ?
C57 C56 H56 120.6 . . ?
C55 C56 H56 120.6 . . ?
C56 C57 C58 121.7(3) . . ?
C56 C57 H57 119.2 . . ?
C58 C57 H57 119.2 . . ?
C57 C58 C59 120.9(4) . . ?
C57 C58 H58 119.5 . . ?
C59 C58 H58 119.5 . . ?
C60 C59 C58 117.4(3) . . ?
C60 C59 H59 121.3 . . ?
C58 C59 H59 121.3 . . ?
C59 C60 N4 129.6(3) . . ?
C59 C60 C55 122.4(3) . . ?
N4 C60 C55 108.0(3) . . ?

loop_
_geom_bond_atom_site_label_1
_geom_bond_atom_site_label_2
_geom_bond_distance
_geom_bond_site_symmetry_2
_geom_bond_publ_flag
Cl1 C1 1.738(3) . ?
N1 C18 1.395(3) . ?
N1 C7 1.402(3) . ?
N1 C3 1.422(3) . ?
N2 C19 1.397(3) . ?
N2 C30 1.403(3) . ?
N2 C5 1.416(3) . ?
C1 C2 1.370(4) . ?
C1 C6 1.375(4) . ?
C2 C3 1.389(4) . ?
C2 H2 0.9300 . ?
C3 C4 1.378(3) . ?
C4 C5 1.390(3) . ?
C4 H4 0.9300 . ?
C5 C6 1.382(4) . ?
C6 H6 0.9300 . ?
C7 C8 1.378(4) . ?
C7 C12 1.399(4) . ?
C8 C9 1.377(4) . ?
C8 H8 0.9300 . ?
C9 C10 1.383(4) . ?
C9 H9 0.9300 . ?
C10 C11 1.374(4) . ?
C10 H10 0.9300 . ?
C11 C12 1.388(4) . ?
C11 H11 0.9300 . ?
C12 C13 1.441(4) . ?
C13 C14 1.391(4) . ?
C13 C18 1.399(3) . ?
C14 C15 1.373(4) . ?
C14 H14 0.9300 . ?
C15 C16 1.384(4) . ?
C15 H15 0.9300 . ?
C16 C17 1.378(4) . ?
C16 H16 0.9300 . ?
C17 C18 1.384(4) . ?
C17 H17 0.9300 . ?
C19 C20 1.384(4) . ?
C19 C24 1.407(4) . ?
C20 C21 1.370(4) . ?
C20 H20 0.9300 . ?
C21 C22 1.395(4) . ?
C21 H21 0.9300 . ?
C22 C23 1.368(4) . ?
C22 H22 0.9300 . ?
C23 C24 1.385(4) . ?
C23 H23 0.9300 . ?
C24 C25 1.437(4) . ?
C25 C26 1.390(4) . ?
C25 C30 1.401(4) . ?
C26 C27 1.369(4) . ?
C26 H26 0.9300 . ?
C27 C28 1.384(4) . ?
C27 H27 0.9300 . ?
C28 C29 1.377(4) . ?
C28 H28 0.9300 . ?
C29 C30 1.384(4) . ?
C29 H29 0.9300 . ?
Cl2 C31 1.739(3) . ?
N3 C37 1.394(3) . ?
N3 C48 1.399(3) . ?
N3 C33 1.415(3) . ?
N4 C60 1.399(3) . ?
N4 C49 1.400(3) . ?
N4 C35 1.427(3) . ?
C31 C32 1.378(4) . ?
C31 C36 1.381(4) . ?
C32 C33 1.384(4) . ?
C32 H32 0.9300 . ?
C33 C34 1.383(3) . ?
C34 C35 1.375(3) . ?
C34 H34 0.9300 . ?
C35 C36 1.387(4) . ?
C36 H36 0.9300 . ?
C37 C38 1.384(4) . ?
C37 C42 1.399(4) . ?
C38 C39 1.374(4) . ?
C38 H38 0.9300 . ?
C39 C40 1.387(4) . ?
C39 H39 0.9300 . ?
C40 C41 1.373(4) . ?
C40 H40 0.9300 . ?
C41 C42 1.389(4) . ?
C41 H41 0.9300 . ?
C42 C43 1.438(4) . ?
C43 C44 1.392(4) . ?
C43 C48 1.401(4) . ?
C44 C45 1.363(4) . ?
C44 H44 0.9300 . ?
C45 C46 1.380(4) . ?
C45 H45 0.9300 . ?
C46 C47 1.379(4) . ?
C46 H46 0.9300 . ?
C47 C48 1.378(4) . ?
C47 H47 0.9300 . ?
C49 C50 1.383(4) . ?
C49 C54 1.400(4) . ?
C50 C51 1.383(4) . ?
C50 H50 0.9300 . ?
C51 C52 1.388(4) . ?
C51 H51 0.9300 . ?
C52 C53 1.367(5) . ?
C52 H52 0.9300 . ?
C53 C54 1.392(4) . ?
C53 H53 0.9300 . ?
C54 C55 1.440(4) . ?
C55 C56 1.388(4) . ?
C55 C60 1.407(4) . ?
C56 C57 1.370(5) . ?
C56 H56 0.9300 . ?
C57 C58 1.380(5) . ?
C57 H57 0.9300 . ?
C58 C59 1.382(4) . ?
C58 H58 0.9300 . ?
C59 C60 1.374(4) . ?
C59 H59 0.9300 . ?
